data_2011558
loop_
_publ_author_name
'Lynch, Daniel E.'
'McClenaghan, Ian'

_publ_section_title
;
 4-Anilino-3-nitropyridine
;
_journal_issue 11
_journal_name_full 'Acta Crystallographica Section C'
_journal_page_first e535
_journal_page_last e535
_journal_paper_doi 10.1107/S0108270100014189
_journal_volume 56
_journal_year 2000
_chemical_formula_sum 'C11 H9 N3 O2'
_chemical_formula_weight 215.21
_chemical_melting_point 387.5(5)
_chemical_name_systematic 4-Anilino-3-nitropyridine
_space_group_IT_number 14
_symmetry_cell_setting monoclinic
_symmetry_space_group_name_Hall '-P 2ybc'
_symmetry_space_group_name_H-M 'P 1 21/c 1'
_audit_creation_method SHELXL97
_cell_angle_alpha 90.00
_cell_angle_beta 133.5610(10)
_cell_angle_gamma 90.00
_cell_formula_units_Z 8
_cell_length_a 9.9036(2)
_cell_length_b 19.9452(4)
_cell_length_c 13.6660(3)
_cell_measurement_reflns_used 9171
_cell_measurement_temperature 150(2)
_cell_measurement_theta_max 27.48
_cell_measurement_theta_min 2.91
_cell_volume 1956.12(8)
_computing_cell_refinement 'DENZO and COLLECT'
_computing_data_collection 'DENZO (Otwinowski & Minor, 1997 and COLLECT (Hooft, 1998)'
_computing_data_reduction 'DENZO and COLLECT'
_computing_publication_material SHELXL97
_computing_structure_refinement 'SHELXL97 (Sheldrick, 1997)'
_computing_structure_solution 'SHELXS97 (Sheldrick, 1997)'
_diffrn_ambient_temperature 150(2)
_diffrn_detector_area_resol_mean 9.091
_diffrn_measured_fraction_theta_full .969
_diffrn_measured_fraction_theta_max .969
_diffrn_measurement_device_type 'Enraf Nonius KappaCCD area detector'
_diffrn_measurement_method '\f and \w scans'
_diffrn_radiation_monochromator graphite
_diffrn_radiation_source 'Enraf Nonius FR591 rotating anode'
_diffrn_radiation_type MoK\a
_diffrn_radiation_wavelength .71073
_diffrn_reflns_av_R_equivalents .0441
_diffrn_reflns_av_sigmaI/netI .0460
_diffrn_reflns_limit_h_max 12
_diffrn_reflns_limit_h_min -12
_diffrn_reflns_limit_k_max 22
_diffrn_reflns_limit_k_min -25
_diffrn_reflns_limit_l_max 16
_diffrn_reflns_limit_l_min -17
_diffrn_reflns_number 18006
_diffrn_reflns_theta_full 27.46
_diffrn_reflns_theta_max 27.46
_diffrn_reflns_theta_min 2.98
_diffrn_standards_decay_% 0
_diffrn_standards_number 0
_exptl_absorpt_coefficient_mu .105
_exptl_absorpt_correction_T_max .979
_exptl_absorpt_correction_T_min .969
_exptl_absorpt_correction_type multi-scan
_exptl_absorpt_process_details 'SORTAV (Blessing, 1995)'
_exptl_crystal_colour yellow
_exptl_crystal_density_diffrn 1.462
_exptl_crystal_density_method 'not measured'
_exptl_crystal_description block
_exptl_crystal_F_000 896
_exptl_crystal_size_max .30
_exptl_crystal_size_mid .20
_exptl_crystal_size_min .20
_refine_diff_density_max .264
_refine_diff_density_min -.265
_refine_ls_extinction_method none
_refine_ls_goodness_of_fit_ref 1.037
_refine_ls_hydrogen_treatment mixed
_refine_ls_matrix_type full
_refine_ls_number_parameters 297
_refine_ls_number_reflns 4333
_refine_ls_number_restraints 0
_refine_ls_restrained_S_all 1.037
_refine_ls_R_factor_all .066
_refine_ls_R_factor_gt .044
_refine_ls_shift/su_max .001
_refine_ls_shift/su_mean .000
_refine_ls_structure_factor_coef Fsqd
_refine_ls_weighting_details 'w = 1/[\s^2^(Fo^2^)+(0.0691P)^2^+0.1181P] where P = (Fo^2^+2Fc^2^)/3'
_refine_ls_weighting_scheme calc
_refine_ls_wR_factor_ref .120
_reflns_number_gt 3232
_reflns_number_total 4333
_reflns_threshold_expression I>2\s(I)
_cod_data_source_file qa0430.cif
_cod_data_source_block I
_cod_depositor_comments
;
The following automatic conversions were performed:

'_chemical_melting_point' value '387 - 388 K' was changed to
'387.5(5)' - the average value was taken and precision was estimated.

Automatic conversion script
Id: cif_fix_values 1646 2011-03-28 12:23:43Z adriana 

The following automatic conversions were performed:

'_chemical_melting_point' value '387 - 388 K' was changed to
'387.5(5)' - the average value was taken and precision was
estimated.

'_exptl_absorpt_correction_type' value 'Multi-scan'
changed to 'multi-scan' according to
/home/saulius/struct/CIF-dictionaries/cif_core.dic dictionary named
'cif_core.dic' version 2.4.1 from 2010-06-29.

Automatic conversion script
Id: cif_fix_values 1715 2011-07-08 13:25:40Z adriana 
;
_cod_original_cell_volume 1956.12(7)
_cod_original_sg_symbol_H-M 'P 21/c'
_cod_database_code 2011558
_cod_database_fobs_code 2011558

loop_
_symmetry_equiv_pos_as_xyz
'x, y, z'
'-x, y+1/2, -z+1/2'
'-x, -y, -z'
'x, -y-1/2, z-1/2'

loop_
_atom_site_label
_atom_site_fract_x
_atom_site_fract_y
_atom_site_fract_z
_atom_site_U_iso_or_equiv
_atom_site_adp_type
_atom_site_calc_flag
_atom_site_refinement_flags
_atom_site_occupancy
_atom_site_disorder_assembly
_atom_site_disorder_group
_atom_site_type_symbol
N1A -.27770(15) .26138(5) -.11988(14) .0318(3) Uani d . 1 . . N
C2A -.13396(18) .30229(7) -.05795(15) .0287(3) Uani d . 1 . . C
H2A -.1581 .3491 -.0713 .036 Uiso calc R 1 . . H
C3A .05052(18) .28132(6) .02560(15) .0246(3) Uani d . 1 . . C
N31A .18796(15) .33360(5) .08462(13) .0280(3) Uani d . 1 . . N
O31A .13772(15) .39193(5) .05191(13) .0491(3) Uani d . 1 . . O
O32A .35416(13) .31784(5) .16729(12) .0377(3) Uani d . 1 . . O
C4A .09858(18) .21252(6) .05103(14) .0241(3) Uani d . 1 . . C
C5A -.05793(18) .16999(6) -.01723(16) .0276(3) Uani d . 1 . . C
H5A -.0406 .1228 -.0081 .034 Uiso calc R 1 . . H
C6A -.23285(19) .19553(6) -.09567(16) .0300(3) Uani d . 1 . . C
H6A -.3320 .1645 -.1370 .037 Uiso calc R 1 . . H
N41A .27452(16) .18850(5) .13343(13) .0271(3) Uani d . 1 . . N
H41A .368(3) .2173(9) .183(2) .048(5) Uiso d . 1 . . H
C7A .32538(18) .11938(6) .15920(15) .0250(3) Uani d . 1 . . C
C8A .46514(17) .09882(6) .29228(15) .0277(3) Uani d . 1 . . C
H8A .5221 .1304 .3633 .035 Uiso calc R 1 . . H
C9A .52205(19) .03260(6) .32202(16) .0318(3) Uani d . 1 . . C
H9A .6183 .0188 .4134 .040 Uiso calc R 1 . . H
C10A .4393(2) -.01360(7) .21916(17) .0338(4) Uani d . 1 . . C
H10A .4770 -.0592 .2397 .042 Uiso calc R 1 . . H
C11A .3014(2) .00683(6) .08639(17) .0336(3) Uani d . 1 . . C
H11A .2452 -.0249 .0157 .042 Uiso calc R 1 . . H
C12A .24441(18) .07330(6) .05522(16) .0296(3) Uani d . 1 . . C
H12A .1509 .0872 -.0363 .037 Uiso calc R 1 . . H
N1B .74445(15) .75523(5) .62062(14) .0314(3) Uani d . 1 . . N
C2B .60329(19) .79626(6) .53326(16) .0279(3) Uani d . 1 . . C
H2B .6308 .8423 .5364 .035 Uiso calc R 1 . . H
C3B .41683(18) .77663(6) .43677(15) .0248(3) Uani d . 1 . . C
N31B .28238(15) .82911(5) .35577(13) .0284(3) Uani d . 1 . . N
O31B .33667(14) .88592(5) .36233(13) .0423(3) Uani d . 1 . . O
O32B .11555(13) .81565(4) .28263(12) .0386(3) Uani d . 1 . . O
C4B .36574(18) .70840(6) .42211(14) .0246(3) Uani d . 1 . . C
C5B .51869(19) .66589(6) .51846(16) .0283(3) Uani d . 1 . . C
H5B .4978 .6194 .5187 .035 Uiso calc R 1 . . H
C6B .69577(19) .69048(7) .61104(16) .0307(3) Uani d . 1 . . C
H6B .7929 .6597 .6739 .038 Uiso calc R 1 . . H
N41B .18844(16) .68528(5) .32711(13) .0262(3) Uani d . 1 . . N
H41B .101(2) .7142(8) .2864(19) .036(4) Uiso d . 1 . . H
C7B .13384(18) .61698(6) .29260(15) .0250(3) Uani d . 1 . . C
C8B -.02872(17) .59715(6) .25887(15) .0264(3) Uani d . 1 . . C
H8B -.0960 .6284 .2640 .033 Uiso calc R 1 . . H
C9B -.09257(18) .53186(6) .21786(16) .0305(3) Uani d . 1 . . C
H9B -.2033 .5185 .1952 .038 Uiso calc R 1 . . H
C10B .00433(19) .48623(7) .20977(16) .0325(3) Uani d . 1 . . C
H10B -.0391 .4414 .1821 .041 Uiso calc R 1 . . H
C11B .1648(2) .50607(6) .24207(16) .0334(3) Uani d . 1 . . C
H11B .2310 .4747 .2361 .042 Uiso calc R 1 . . H
C12B .23022(19) .57110(6) .28309(16) .0296(3) Uani d . 1 . . C
H12B .3403 .5843 .3046 .037 Uiso calc R 1 . . H

loop_
_atom_site_aniso_label
_atom_site_aniso_U_11
_atom_site_aniso_U_22
_atom_site_aniso_U_33
_atom_site_aniso_U_12
_atom_site_aniso_U_13
_atom_site_aniso_U_23
N1A .0251(6) .0324(6) .0336(8) .0019(4) .0185(6) .0034(5)
C2A .0275(7) .0268(7) .0299(9) .0041(5) .0190(7) .0030(5)
C3A .0247(7) .0256(7) .0228(8) -.0005(5) .0161(6) -.0012(5)
N31A .0266(6) .0255(6) .0263(7) .0010(4) .0161(6) -.0008(5)
O31A .0353(6) .0238(5) .0565(9) .0018(4) .0196(6) .0012(5)
O32A .0219(5) .0314(5) .0411(7) -.0005(4) .0146(5) -.0008(4)
C4A .0236(6) .0275(7) .0217(8) .0027(5) .0158(6) .0010(5)
C5A .0255(7) .0269(7) .0299(9) .0007(5) .0189(7) .0018(6)
C6A .0236(7) .0313(7) .0308(9) -.0008(5) .0172(7) .0019(6)
N41A .0211(6) .0246(6) .0288(7) .0005(4) .0146(6) -.0013(5)
C7A .0213(6) .0244(6) .0300(9) .0005(5) .0180(6) .0009(5)
C8A .0237(7) .0317(7) .0272(9) -.0015(5) .0173(7) -.0019(6)
C9A .0255(7) .0333(7) .0328(9) .0034(5) .0187(7) .0075(6)
C10A .0298(7) .0246(7) .0449(11) .0020(5) .0249(8) .0035(6)
C11A .0318(7) .0274(7) .0400(10) -.0033(5) .0242(7) -.0064(6)
C12A .0254(7) .0316(7) .0272(9) .0008(5) .0164(7) -.0005(6)
N1B .0243(6) .0310(6) .0319(8) -.0008(4) .0167(6) -.0049(5)
C2B .0252(7) .0276(7) .0312(9) -.0025(5) .0195(7) -.0044(6)
C3B .0236(7) .0264(7) .0245(8) .0009(5) .0165(6) -.0009(5)
N31B .0249(6) .0267(6) .0312(8) -.0010(4) .0184(6) -.0015(5)
O31B .0335(6) .0262(5) .0546(9) -.0022(4) .0255(6) .0024(5)
O32B .0214(5) .0325(5) .0470(8) -.0003(4) .0178(5) .0015(5)
C4B .0234(6) .0288(7) .0240(8) -.0022(5) .0172(6) -.0024(5)
C5B .0274(7) .0260(7) .0285(9) .0001(5) .0181(7) .0002(5)
C6B .0257(7) .0320(7) .0282(9) .0024(5) .0162(7) -.0007(6)
N41B .0208(6) .0243(6) .0285(7) -.0011(4) .0151(5) -.0009(5)
C7B .0226(6) .0258(6) .0212(8) -.0018(5) .0130(6) .0003(5)
C8B .0216(6) .0305(7) .0225(8) .0015(5) .0134(6) .0021(5)
C9B .0238(7) .0315(7) .0301(9) -.0044(5) .0162(7) .0000(6)
C10B .0293(7) .0263(7) .0344(10) -.0037(5) .0190(7) -.0028(6)
C11B .0315(8) .0303(7) .0379(10) -.0007(5) .0238(8) -.0043(6)
C12B .0258(7) .0323(7) .0312(9) -.0030(5) .0198(7) -.0031(6)

loop_
_atom_type_symbol
_atom_type_description
_atom_type_scat_dispersion_real
_atom_type_scat_dispersion_imag
_atom_type_scat_source
C C .0033 .0016 'International Tables Vol C Tables 4.2.6.8 and 6.1.1.4'
H H .0000 .0000 'International Tables Vol C Tables 4.2.6.8 and 6.1.1.4'
N N .0061 .0033 'International Tables Vol C Tables 4.2.6.8 and 6.1.1.4'
O O .0106 .0060 'International Tables Vol C Tables 4.2.6.8 and 6.1.1.4'

loop_
_geom_angle_atom_site_label_1
_geom_angle_atom_site_label_2
_geom_angle_atom_site_label_3
_geom_angle
C2A N1A C6A 114.55(11)
N1A C2A C3A 124.37(12)
N1A C2A H2A 117.8
C3A C2A H2A 117.8
C2A C3A C4A 121.44(12)
C2A C3A N31A 116.15(11)
C4A C3A N31A 122.41(11)
O31A N31A O32A 121.84(11)
O31A N31A C3A 119.63(11)
O32A N31A C3A 118.53(10)
N41A C4A C5A 122.29(11)
N41A C4A C3A 124.78(12)
C5A C4A C3A 112.92(11)
C6A C5A C4A 121.13(12)
C6A C5A H5A 119.4
C4A C5A H5A 119.4
N1A C6A C5A 125.57(12)
N1A C6A H6A 117.2
C5A C6A H6A 117.2
C4A N41A C7A 125.53(11)
C4A N41A H41A 118.3(11)
C7A N41A H41A 115.7(11)
C8A C7A C12A 119.73(12)
C8A C7A N41A 118.26(12)
C12A C7A N41A 121.97(13)
C9A C8A C7A 120.30(13)
C9A C8A H8A 119.8
C7A C8A H8A 119.8
C10A C9A C8A 120.14(14)
C10A C9A H9A 119.9
C8A C9A H9A 119.9
C11A C10A C9A 119.75(12)
C11A C10A H10A 120.1
C9A C10A H10A 120.1
C10A C11A C12A 120.64(14)
C10A C11A H11A 119.7
C12A C11A H11A 119.7
C11A C12A C7A 119.42(14)
C11A C12A H12A 120.3
C7A C12A H12A 120.3
C2B N1B C6B 114.76(11)
N1B C2B C3B 124.53(12)
N1B C2B H2B 117.7
C3B C2B H2B 117.7
C2B C3B C4B 120.95(12)
C2B C3B N31B 116.38(11)
C4B C3B N31B 122.67(11)
O31B N31B O32B 122.20(11)
O31B N31B C3B 119.24(11)
O32B N31B C3B 118.56(10)
N41B C4B C5B 122.49(12)
N41B C4B C3B 124.22(12)
C5B C4B C3B 113.28(12)
C6B C5B C4B 121.06(12)
C6B C5B H5B 119.5
C4B C5B H5B 119.5
N1B C6B C5B 125.31(13)
N1B C6B H6B 117.3
C5B C6B H6B 117.3
C4B N41B C7B 126.10(11)
C4B N41B H41B 117.1(11)
C7B N41B H41B 116.8(11)
C12B C7B C8B 119.56(11)
C12B C7B N41B 122.20(11)
C8B C7B N41B 118.10(11)
C9B C8B C7B 120.13(12)
C9B C8B H8B 119.9
C7B C8B H8B 119.9
C10B C9B C8B 120.19(12)
C10B C9B H9B 119.9
C8B C9B H9B 119.9
C9B C10B C11B 119.68(12)
C9B C10B H10B 120.2
C11B C10B H10B 120.2
C10B C11B C12B 120.81(12)
C10B C11B H11B 119.6
C12B C11B H11B 119.6
C11B C12B C7B 119.62(12)
C11B C12B H12B 120.2
C7B C12B H12B 120.2

loop_
_geom_bond_atom_site_label_1
_geom_bond_atom_site_label_2
_geom_bond_site_symmetry_2
_geom_bond_distance
_geom_bond_publ_flag
N1A C2A . 1.3222(17) ?
N1A C6A . 1.3524(16) ?
C2A C3A . 1.3933(18) ?
C2A H2A . .9500 ?
C3A C4A . 1.4150(17) ?
C3A N31A . 1.4413(16) ?
N31A O31A . 1.2224(14) ?
N31A O32A . 1.2335(14) ?
C4A N41A . 1.3526(16) ?
C4A C5A . 1.4141(18) ?
C5A C6A . 1.3602(19) ?
C5A H5A . .9500 ?
C6A H6A . .9500 ?
N41A C7A . 1.4260(16) ?
N41A H41A . .882(19) ?
C7A C8A . 1.386(2) ?
C7A C12A . 1.392(2) ?
C8A C9A . 1.3825(18) ?
C8A H8A . .9500 ?
C9A C10A . 1.382(2) ?
C9A H9A . .9500 ?
C10A C11A . 1.381(2) ?
C10A H10A . .9500 ?
C11A C12A . 1.3880(18) ?
C11A H11A . .9500 ?
C12A H12A . .9500 ?
N1B C2B . 1.3225(18) ?
N1B C6B . 1.3529(16) ?
C2B C3B . 1.3950(18) ?
C2B H2B . .9500 ?
C3B C4B . 1.4173(18) ?
C3B N31B . 1.4361(17) ?
N31B O31B . 1.2307(13) ?
N31B O32B . 1.2349(14) ?
C4B N41B . 1.3563(17) ?
C4B C5B . 1.4136(19) ?
C5B C6B . 1.3634(19) ?
C5B H5B . .9500 ?
C6B H6B . .9500 ?
N41B C7B . 1.4209(16) ?
N41B H41B . .851(17) ?
C7B C12B . 1.3915(18) ?
C7B C8B . 1.3922(18) ?
C8B C9B . 1.3860(18) ?
C8B H8B . .9500 ?
C9B C10B . 1.3812(19) ?
C9B H9B . .9500 ?
C10B C11B . 1.3818(19) ?
C10B H10B . .9500 ?
C11B C12B . 1.3841(18) ?
C11B H11B . .9500 ?
C12B H12B . .9500 ?

loop_
_geom_hbond_atom_site_label_D
_geom_hbond_atom_site_label_H
_geom_hbond_atom_site_label_A
_geom_hbond_site_symmetry_A
_geom_hbond_distance_DH
_geom_hbond_distance_HA
_geom_hbond_distance_DA
_geom_hbond_angle_DHA
_geom_hbond_publ_flag
N41A H41A O32A . .882(19) 2.012(17) 2.6434(14) 127.5(15) yes
N41A H41A N1A 4_666 .882(19) 2.595(19) 3.3802(16) 148.8(15) yes
N41B H41B O32B . .851(17) 2.031(16) 2.6547(14) 129.4(14) yes
N41B H41B N1B 4_475 .851(17) 2.638(17) 3.4064(16) 150.7(13) yes

loop_
_geom_torsion_atom_site_label_1
_geom_torsion_atom_site_label_2
_geom_torsion_atom_site_label_3
_geom_torsion_atom_site_label_4
_geom_torsion
C6A N1A C2A C3A .3(2)
N1A C2A C3A C4A -.1(2)
N1A C2A C3A N31A -179.68(14)
C2A C3A N31A O31A -5.5(2)
C4A C3A N31A O31A 174.95(14)
C2A C3A N31A O32A 174.56(13)
C4A C3A N31A O32A -5.0(2)
C2A C3A C4A N41A -178.26(14)
N31A C3A C4A N41A 1.3(2)
C2A C3A C4A C5A .5(2)
N31A C3A C4A C5A -179.93(13)
N41A C4A C5A C6A 177.58(14)
C3A C4A C5A C6A -1.2(2)
C2A N1A C6A C5A -1.1(2)
C4A C5A C6A N1A 1.7(2)
C5A C4A N41A C7A 2.0(2)
C3A C4A N41A C7A -179.35(13)
C4A N41A C7A C8A -131.04(14)
C4A N41A C7A C12A 51.57(19)
C12A C7A C8A C9A -1.08(19)
N41A C7A C8A C9A -178.52(11)
C7A C8A C9A C10A -.29(19)
C8A C9A C10A C11A 1.0(2)
C9A C10A C11A C12A -.4(2)
C10A C11A C12A C7A -1.0(2)
C8A C7A C12A C11A 1.69(19)
N41A C7A C12A C11A 179.04(12)
C6B N1B C2B C3B -.2(2)
N1B C2B C3B C4B -2.7(2)
N1B C2B C3B N31B 176.63(14)
C2B C3B N31B O31B 9.3(2)
C4B C3B N31B O31B -171.39(13)
C2B C3B N31B O32B -170.01(13)
C4B C3B N31B O32B 9.3(2)
C2B C3B C4B N41B -177.18(13)
N31B C3B C4B N41B 3.5(2)
C2B C3B C4B C5B 3.70(19)
N31B C3B C4B C5B -175.61(13)
N41B C4B C5B C6B 178.72(14)
C3B C4B C5B C6B -2.1(2)
C2B N1B C6B C5B 1.9(2)
C4B C5B C6B N1B -.7(2)
C5B C4B N41B C7B -13.0(2)
C3B C4B N41B C7B 167.91(13)
C4B N41B C7B C12B -40.5(2)
C4B N41B C7B C8B 143.77(14)
C12B C7B C8B C9B .9(2)
N41B C7B C8B C9B 176.70(13)
C7B C8B C9B C10B -.2(2)
C8B C9B C10B C11B -.3(2)
C9B C10B C11B C12B .3(2)
C10B C11B C12B C7B .3(2)
C8B C7B C12B C11B -.9(2)
N41B C7B C12B C11B -176.57(14)

loop_
_cod_related_entry_id
_cod_related_entry_database
_cod_related_entry_code
1 ChemSpider 531995
